data_4026661
loop_
_publ_author_name
'Francisco Alonso'
'Yanina Moglie'
'Gabriel Radivoy'
'Miguel Yus'

_publ_section_title
;
 Multicomponent Click Synthesis of 1,2,3-Triazoles from Epoxides in Water
 Catalyzed by Copper Nanoparticles on Activated Carbon
;
_journal_name_full 'Journal of Organic Chemistry'
_journal_page_first 8394
_journal_page_last 8405
_journal_paper_doi 10.1021/jo2016339
_journal_volume 76
_journal_year 2011
_chemical_formula_moiety 'C22 H19 N3 O'
_chemical_formula_sum 'C22 H19 N3 O'
_chemical_formula_weight 341.40
_chemical_name_systematic
; 

 ? 

;
_space_group_IT_number 14
_symmetry_cell_setting monoclinic
_symmetry_space_group_name_Hall '-P 2yn'
_symmetry_space_group_name_H-M 'P 1 21/n 1'
_atom_sites_solution_hydrogens geom
_atom_sites_solution_primary direct
_atom_sites_solution_secondary difmap
_audit_creation_method SHELXL-97
_cell_angle_alpha 90.00
_cell_angle_beta 90.295(4)
_cell_angle_gamma 90.00
_cell_formula_units_Z 4
_cell_length_a 16.039(4)
_cell_length_b 5.6742(14)
_cell_length_c 19.697(5)
_cell_measurement_reflns_used 448
_cell_measurement_temperature 298(1)
_cell_measurement_theta_max 13.6
_cell_measurement_theta_min 2.5
_cell_volume 1792.6(8)
_computing_cell_refinement 'Bruker SMART V5.625'
_computing_data_collection 'Bruker SMART V5.625'
_computing_data_reduction 'Bruker SAINT V6.28A'
_computing_molecular_graphics 'SHELXTL  Rel. 6.12/V (Siemens, 1996)'
_computing_publication_material 'SHELX-97 (Sheldrick, 1997)'
_computing_structure_refinement 'SHELXL-97 (Sheldrick, 1997)'
_computing_structure_solution 'SHELXS-97 (Sheldrick, 1990)'
_diffrn_ambient_temperature 298(1)
_diffrn_measured_fraction_theta_full 0.997
_diffrn_measured_fraction_theta_max 0.997
_diffrn_measurement_device_type 'CCD area detector'
_diffrn_measurement_method 'phi and omega scans'
_diffrn_radiation_monochromator graphite
_diffrn_radiation_source 'fine-focus sealed tube'
_diffrn_radiation_type MoK\a
_diffrn_radiation_wavelength 0.71073
_diffrn_reflns_av_R_equivalents 0.1799
_diffrn_reflns_av_sigmaI/netI 0.1530
_diffrn_reflns_limit_h_max 19
_diffrn_reflns_limit_h_min -19
_diffrn_reflns_limit_k_max 6
_diffrn_reflns_limit_k_min -6
_diffrn_reflns_limit_l_max 23
_diffrn_reflns_limit_l_min -23
_diffrn_reflns_number 14088
_diffrn_reflns_theta_full 25.07
_diffrn_reflns_theta_max 25.07
_diffrn_reflns_theta_min 1.63
_exptl_absorpt_coefficient_mu 0.079
_exptl_absorpt_correction_T_max 0.9984
_exptl_absorpt_correction_T_min 0.7889
_exptl_absorpt_correction_type multi-scan
_exptl_absorpt_process_details 'Bruker/Siemens SADABS V2.03'
_exptl_crystal_colour colorless
_exptl_crystal_density_diffrn 1.265
_exptl_crystal_description needle
_exptl_crystal_F_000 720
_exptl_crystal_size_max 0.51
_exptl_crystal_size_mid 0.03
_exptl_crystal_size_min 0.02
_refine_diff_density_max 0.242
_refine_diff_density_min -0.220
_refine_diff_density_rms 0.057
_refine_ls_extinction_coef 0.0103(17)
_refine_ls_extinction_expression Fc^*^=kFc[1+0.001xFc^2^\l^3^/sin(2\q)]^-1/4^
_refine_ls_extinction_method SHELXL
_refine_ls_goodness_of_fit_ref 1.006
_refine_ls_hydrogen_treatment constr
_refine_ls_matrix_type full
_refine_ls_number_parameters 236
_refine_ls_number_reflns 3169
_refine_ls_number_restraints 0
_refine_ls_restrained_S_all 1.006
_refine_ls_R_factor_all 0.2349
_refine_ls_R_factor_gt 0.0886
_refine_ls_shift/su_max 0.037
_refine_ls_shift/su_mean 0.003
_refine_ls_structure_factor_coef Fsqd
_refine_ls_weighting_details 'calc w=1/[\s^2^(Fo^2^)+(0.0645P)^2^] where P=(Fo^2^+2Fc^2^)/3'
_refine_ls_weighting_scheme calc
_refine_ls_wR_factor_gt 0.1531
_refine_ls_wR_factor_ref 0.2016
_reflns_number_gt 1190
_reflns_number_total 3169
_reflns_threshold_expression I>2\s(I)
_cod_data_source_file jo2016339_si_003.cif
_cod_data_source_block x
_cod_original_cell_volume 1792.5(8)
_cod_original_sg_symbol_H-M 'P 21/n'
_cod_database_code 4026661

loop_
_symmetry_equiv_pos_as_xyz
'x, y, z'
'-x+1/2, y+1/2, -z+1/2'
'-x, -y, -z'
'x-1/2, -y-1/2, z-1/2'

loop_
_atom_site_label
_atom_site_type_symbol
_atom_site_fract_x
_atom_site_fract_y
_atom_site_fract_z
_atom_site_U_iso_or_equiv
_atom_site_adp_type
_atom_site_occupancy
_atom_site_symmetry_multiplicity
_atom_site_calc_flag
_atom_site_refinement_flags
N1 N 0.1416(2) -0.1634(7) 0.1168(2) 0.0585(12) Uani 1 1 d .
N2 N 0.1529(3) -0.0901(7) 0.0535(2) 0.0646(13) Uani 1 1 d .
N3 N 0.1594(2) 0.1468(7) 0.0574(2) 0.0524(11) Uani 1 1 d .
C1 C 0.1547(3) 0.2221(9) 0.1212(3) 0.0524(13) Uani 1 1 d .
H1 H 0.1586 0.3768 0.1364 0.063 Uiso 1 1 calc R
C2 C 0.1429(3) 0.0240(9) 0.1596(3) 0.0496(13) Uani 1 1 d .
C3 C 0.1325(3) -0.0068(9) 0.2324(3) 0.0503(13) Uani 1 1 d .
C4 C 0.1642(3) 0.1545(10) 0.2783(3) 0.0703(16) Uani 1 1 d .
H4 H 0.1927 0.2855 0.2621 0.084 Uiso 1 1 calc R
C5 C 0.1550(3) 0.1277(13) 0.3477(3) 0.0855(19) Uani 1 1 d .
H5 H 0.1761 0.2405 0.3774 0.103 Uiso 1 1 calc R
C6 C 0.1146(4) -0.0659(15) 0.3721(3) 0.090(2) Uani 1 1 d .
H6 H 0.1090 -0.0874 0.4187 0.108 Uiso 1 1 calc R
C7 C 0.0820(4) -0.2294(12) 0.3275(4) 0.092(2) Uani 1 1 d .
H7 H 0.0542 -0.3608 0.3443 0.111 Uiso 1 1 calc R
C8 C 0.0901(3) -0.2004(9) 0.2584(3) 0.0747(17) Uani 1 1 d .
H8 H 0.0670 -0.3109 0.2289 0.090 Uiso 1 1 calc R
C9 C 0.1714(3) 0.2866(8) -0.0046(2) 0.0542(14) Uani 1 1 d .
H9 H 0.1581 0.4507 0.0064 0.065 Uiso 1 1 calc R
C10 C 0.2614(3) 0.2805(8) -0.0295(2) 0.0483(13) Uani 1 1 d .
C11 C 0.3122(3) 0.0878(9) -0.0184(3) 0.0649(15) Uani 1 1 d .
H11 H 0.2916 -0.0420 0.0049 0.078 Uiso 1 1 calc R
C12 C 0.3934(4) 0.0857(11) -0.0417(3) 0.0865(19) Uani 1 1 d .
H12 H 0.4269 -0.0458 -0.0344 0.104 Uiso 1 1 calc R
C13 C 0.4241(4) 0.2744(13) -0.0750(3) 0.085(2) Uani 1 1 d .
H13 H 0.4792 0.2733 -0.0896 0.102 Uiso 1 1 calc R
C14 C 0.3752(4) 0.4675(12) -0.0877(3) 0.0841(19) Uani 1 1 d .
H14 H 0.3963 0.5946 -0.1119 0.101 Uiso 1 1 calc R
C15 C 0.2937(3) 0.4720(9) -0.0639(2) 0.0662(16) Uani 1 1 d .
H15 H 0.2608 0.6046 -0.0712 0.079 Uiso 1 1 calc R
C16 C 0.1081(3) 0.2033(9) -0.0581(3) 0.0667(15) Uani 1 1 d .
H16 H 0.1187 0.0368 -0.0681 0.080 Uiso 1 1 calc R
O1 O 0.0271(2) 0.2237(8) -0.0289(2) 0.1196(18) Uani 1 1 d .
H1A H 0.0256 0.1491 0.0067 0.179 Uiso 1 1 calc R
C17 C 0.1111(3) 0.3398(10) -0.1235(3) 0.0556(14) Uani 1 1 d .
C18 C 0.1559(3) 0.2591(10) -0.1775(3) 0.0731(17) Uani 1 1 d .
H18 H 0.1845 0.1172 -0.1734 0.088 Uiso 1 1 calc R
C19 C 0.1599(4) 0.3792(16) -0.2369(4) 0.102(2) Uani 1 1 d .
H19 H 0.1904 0.3189 -0.2729 0.122 Uiso 1 1 calc R
C20 C 0.1196(5) 0.5855(16) -0.2435(4) 0.107(3) Uani 1 1 d .
H20 H 0.1237 0.6701 -0.2838 0.129 Uiso 1 1 calc R
C21 C 0.0722(4) 0.6725(12) -0.1909(4) 0.094(2) Uani 1 1 d .
H21 H 0.0427 0.8124 -0.1962 0.113 Uiso 1 1 calc R
C22 C 0.0689(3) 0.5505(11) -0.1302(3) 0.0700(16) Uani 1 1 d .
H22 H 0.0383 0.6101 -0.0941 0.084 Uiso 1 1 calc R

loop_
_atom_site_aniso_label
_atom_site_aniso_U_11
_atom_site_aniso_U_22
_atom_site_aniso_U_33
_atom_site_aniso_U_23
_atom_site_aniso_U_13
_atom_site_aniso_U_12
N1 0.068(3) 0.046(3) 0.062(3) 0.010(3) 0.001(2) -0.007(2)
N2 0.083(3) 0.049(3) 0.062(3) 0.002(2) 0.004(2) -0.015(2)
N3 0.063(3) 0.040(3) 0.055(3) -0.001(2) 0.009(2) -0.007(2)
C1 0.050(3) 0.046(3) 0.061(4) -0.009(3) 0.005(3) 0.002(3)
C2 0.047(3) 0.044(3) 0.057(4) 0.003(3) 0.002(3) -0.001(3)
C3 0.042(3) 0.052(3) 0.056(4) 0.006(3) -0.001(3) 0.000(3)
C4 0.052(4) 0.081(4) 0.078(5) -0.001(4) 0.007(3) -0.005(3)
C5 0.062(4) 0.131(6) 0.063(5) -0.009(4) 0.005(3) 0.002(4)
C6 0.075(5) 0.134(7) 0.060(4) 0.018(5) 0.005(4) 0.030(5)
C7 0.107(6) 0.085(5) 0.085(5) 0.037(4) 0.032(4) 0.018(4)
C8 0.091(4) 0.057(4) 0.076(5) 0.016(3) 0.020(3) -0.002(3)
C9 0.057(3) 0.053(3) 0.053(3) 0.010(3) 0.011(3) -0.003(3)
C10 0.046(3) 0.049(3) 0.050(3) -0.004(3) 0.001(2) -0.005(3)
C11 0.064(4) 0.061(4) 0.069(4) 0.001(3) 0.005(3) -0.004(3)
C12 0.067(5) 0.088(5) 0.105(5) -0.016(4) 0.011(4) 0.004(4)
C13 0.056(4) 0.103(5) 0.096(5) -0.034(4) 0.015(4) -0.014(4)
C14 0.074(4) 0.094(5) 0.084(5) -0.001(4) 0.027(4) -0.024(4)
C15 0.069(4) 0.057(4) 0.073(4) -0.002(3) 0.017(3) -0.022(3)
C16 0.057(4) 0.074(4) 0.069(4) 0.011(3) 0.003(3) -0.015(3)
O1 0.055(3) 0.202(5) 0.102(3) 0.076(3) 0.010(2) -0.023(3)
C17 0.045(3) 0.064(4) 0.058(4) 0.005(3) 0.001(3) -0.013(3)
C18 0.073(4) 0.073(4) 0.074(4) 0.001(4) 0.006(3) -0.008(3)
C19 0.116(6) 0.122(6) 0.067(5) 0.000(5) 0.010(4) -0.024(5)
C20 0.107(6) 0.126(7) 0.088(6) 0.048(6) -0.014(5) -0.047(6)
C21 0.081(5) 0.081(5) 0.119(6) 0.035(5) -0.022(5) -0.013(4)
C22 0.055(4) 0.074(4) 0.080(5) 0.008(4) -0.002(3) -0.007(3)

loop_
_atom_type_symbol
_atom_type_description
_atom_type_scat_dispersion_real
_atom_type_scat_dispersion_imag
_atom_type_scat_source
C C 0.0033 0.0016 'International Tables Vol C Tables 4.2.6.8 and 6.1.1.4'
H H 0.0000 0.0000 'International Tables Vol C Tables 4.2.6.8 and 6.1.1.4'
N N 0.0061 0.0033 'International Tables Vol C Tables 4.2.6.8 and 6.1.1.4'
O O 0.0106 0.0060 'International Tables Vol C Tables 4.2.6.8 and 6.1.1.4'

loop_
_geom_angle_atom_site_label_1
_geom_angle_atom_site_label_2
_geom_angle_atom_site_label_3
_geom_angle
N2 N1 C2 109.6(4)
N1 N2 N3 105.7(4)
C1 N3 N2 111.6(4)
C1 N3 C9 128.3(4)
N2 N3 C9 120.1(4)
N3 C1 C2 105.5(4)
N3 C1 H1 127.2
C2 C1 H1 127.2
N1 C2 C1 107.5(4)
N1 C2 C3 121.1(5)
C1 C2 C3 131.3(5)
C4 C3 C8 117.5(5)
C4 C3 C2 121.5(5)
C8 C3 C2 121.1(5)
C3 C4 C5 122.2(5)
C3 C4 H4 118.9
C5 C4 H4 118.9
C6 C5 C4 119.4(6)
C6 C5 H5 120.3
C4 C5 H5 120.3
C5 C6 C7 119.8(6)
C5 C6 H6 120.1
C7 C6 H6 120.1
C6 C7 C8 120.8(6)
C6 C7 H7 119.6
C8 C7 H7 119.6
C7 C8 C3 120.4(6)
C7 C8 H8 119.8
C3 C8 H8 119.8
N3 C9 C10 112.5(4)
N3 C9 C16 108.4(4)
C10 C9 C16 113.3(4)
N3 C9 H9 107.5
C10 C9 H9 107.5
C16 C9 H9 107.5
C11 C10 C15 118.5(5)
C11 C10 C9 121.7(5)
C15 C10 C9 119.8(5)
C12 C11 C10 120.7(5)
C12 C11 H11 119.6
C10 C11 H11 119.6
C13 C12 C11 120.0(6)
C13 C12 H12 120.0
C11 C12 H12 120.0
C12 C13 C14 120.8(6)
C12 C13 H13 119.6
C14 C13 H13 119.6
C13 C14 C15 119.5(6)
C13 C14 H14 120.3
C15 C14 H14 120.3
C10 C15 C14 120.4(5)
C10 C15 H15 119.8
C14 C15 H15 119.8
O1 C16 C17 109.7(4)
O1 C16 C9 107.3(4)
C17 C16 C9 113.9(4)
O1 C16 H16 108.6
C17 C16 H16 108.6
C9 C16 H16 108.6
C16 O1 H1A 109.5
C18 C17 C22 118.4(5)
C18 C17 C16 120.9(5)
C22 C17 C16 120.7(5)
C19 C18 C17 122.1(6)
C19 C18 H18 119.0
C17 C18 H18 119.0
C20 C19 C18 119.8(7)
C20 C19 H19 120.1
C18 C19 H19 120.1
C19 C20 C21 120.3(7)
C19 C20 H20 119.8
C21 C20 H20 119.8
C20 C21 C22 119.6(7)
C20 C21 H21 120.2
C22 C21 H21 120.2
C17 C22 C21 119.7(6)
C17 C22 H22 120.2
C21 C22 H22 120.2

loop_
_geom_bond_atom_site_label_1
_geom_bond_atom_site_label_2
_geom_bond_distance
N1 N2 1.327(5)
N1 C2 1.357(5)
N2 N3 1.350(5)
N3 C1 1.329(5)
N3 C9 1.470(5)
C1 C2 1.369(6)
C1 H1 0.9300
C2 C3 1.455(6)
C3 C4 1.382(6)
C3 C8 1.391(6)
C4 C5 1.383(7)
C4 H4 0.9300
C5 C6 1.364(8)
C5 H5 0.9300
C6 C7 1.379(8)
C6 H6 0.9300
C7 C8 1.378(7)
C7 H7 0.9300
C8 H8 0.9300
C9 C10 1.527(6)
C9 C16 1.535(6)
C9 H9 0.9800
C10 C11 1.380(6)
C10 C15 1.384(6)
C11 C12 1.384(6)
C11 H11 0.9300
C12 C13 1.350(7)
C12 H12 0.9300
C13 C14 1.370(7)
C13 H13 0.9300
C14 C15 1.390(6)
C14 H14 0.9300
C15 H15 0.9300
C16 O1 1.428(6)
C16 C17 1.504(6)
C16 H16 0.9800
O1 H1A 0.8200
C17 C18 1.365(6)
C17 C22 1.380(7)
C18 C19 1.356(8)
C18 H18 0.9300
C19 C20 1.343(9)
C19 H19 0.9300
C20 C21 1.381(8)
C20 H20 0.9300
C21 C22 1.382(7)
C21 H21 0.9300
C22 H22 0.9300
